data_7159869
loop_
_publ_author_name
'Shaikh, Aijaz'
'Sahoo, Satyajit'
'Marder, Seth R.'
'Barlow, Stephen'
'Mohapatra, Swagat K.'

_publ_section_title
;
 Reductive dimerization of benzothiazolium salts.
;
_journal_issue 10
_journal_name_full 'Organic &amp; biomolecular chemistry'
_journal_page_first 2115
_journal_page_last 2123
_journal_paper_doi 10.1039/d3ob01871g
_journal_volume 22
_journal_year 2024
_chemical_formula_sum 'C30 H28 N2 S2'
_chemical_formula_weight 480.66
_space_group_crystal_system monoclinic
_space_group_IT_number 15
_space_group_name_Hall '-C 2yc'
_space_group_name_H-M_alt 'C 1 2/c 1'
_atom_sites_solution_hydrogens geom
_audit_creation_method SHELXL-2019/1
_audit_update_record
;
2023-09-08 deposited with the CCDC.	2024-01-24 downloaded from the CCDC.
;
_cell_angle_alpha 90
_cell_angle_beta 106.559(3)
_cell_angle_gamma 90
_cell_formula_units_Z 4
_cell_length_a 17.7804(15)
_cell_length_b 9.5679(8)
_cell_length_c 15.6535(11)
_cell_measurement_reflns_used 3990
_cell_measurement_temperature 273(2)
_cell_measurement_theta_max 27.55
_cell_measurement_theta_min 2.39
_cell_volume 2552.5(4)
_computing_cell_refinement 'Bruker SAINT'
_computing_data_collection 'Bruker APEX2'
_computing_data_reduction 'Bruker SAINT'
_computing_molecular_graphics 'Bruker SHELXTL'
_computing_publication_material 'Bruker SHELXTL'
_computing_structure_refinement 'SHELXL-2019/1 (Sheldrick, 2019)'
_computing_structure_solution 'SHELXS-97 (Sheldrick 2008)'
_diffrn_ambient_temperature 273(2)
_diffrn_measured_fraction_theta_full 0.999
_diffrn_measured_fraction_theta_max 0.997
_diffrn_measurement_device_type 'Bruker APEX-II CCD'
_diffrn_measurement_method '\f and \w scans'
_diffrn_radiation_type MoK\a
_diffrn_radiation_wavelength 0.71073
_diffrn_reflns_av_R_equivalents 0.0993
_diffrn_reflns_av_unetI/netI 0.0579
_diffrn_reflns_Laue_measured_fraction_full 0.999
_diffrn_reflns_Laue_measured_fraction_max 0.997
_diffrn_reflns_limit_h_max 22
_diffrn_reflns_limit_h_min -23
_diffrn_reflns_limit_k_max 12
_diffrn_reflns_limit_k_min -12
_diffrn_reflns_limit_l_max 20
_diffrn_reflns_limit_l_min -18
_diffrn_reflns_number 22934
_diffrn_reflns_point_group_measured_fraction_full 0.999
_diffrn_reflns_point_group_measured_fraction_max 0.997
_diffrn_reflns_theta_full 25.242
_diffrn_reflns_theta_max 27.524
_diffrn_reflns_theta_min 2.441
_exptl_absorpt_coefficient_mu 0.230
_exptl_absorpt_correction_T_max 0.957
_exptl_absorpt_correction_T_min 0.933
_exptl_absorpt_correction_type multi-scan
_exptl_absorpt_process_details
;
Krause, L., Herbst-Irmer, R., Sheldrick G.M. & Stalke D.,
 J. Appl. Cryst. 48 (2015) 3-10
;
_exptl_crystal_colour colourless
_exptl_crystal_density_diffrn 1.251
_exptl_crystal_description plate
_exptl_crystal_F_000 1016
_exptl_crystal_size_max 0.300
_exptl_crystal_size_mid 0.250
_exptl_crystal_size_min 0.190
_refine_diff_density_max 0.302
_refine_diff_density_min -0.349
_refine_diff_density_rms 0.062
_refine_ls_extinction_method none
_refine_ls_goodness_of_fit_ref 1.145
_refine_ls_hydrogen_treatment constr
_refine_ls_matrix_type full
_refine_ls_number_parameters 156
_refine_ls_number_reflns 2931
_refine_ls_number_restraints 0
_refine_ls_restrained_S_all 1.145
_refine_ls_R_factor_all 0.1112
_refine_ls_R_factor_gt 0.0545
_refine_ls_shift/su_max 0.000
_refine_ls_shift/su_mean 0.000
_refine_ls_structure_factor_coef Fsqd
_refine_ls_weighting_details 'w=1/[\s^2^(Fo^2^)+(0.1000P)^2^+0.4349P] where P=(Fo^2^+2Fc^2^)/3'
_refine_ls_weighting_scheme calc
_refine_ls_wR_factor_gt 0.1521
_refine_ls_wR_factor_ref 0.1994
_reflns_Friedel_coverage 0.000
_reflns_number_gt 1819
_reflns_number_total 2939
_reflns_threshold_expression 'I > 2\s(I)'
_cod_data_source_file d3ob01871g2.cif
_cod_data_source_block T_MBT2
_cod_original_sg_symbol_H-M 'C 2/c'
_cod_database_code 7159869
_shelx_shelxl_version_number 2019/1
_shelx_space_group_comment
;
The symmetry employed for this shelxl refinement is uniquely defined
by the following loop, which should always be used as a source of
symmetry information in preference to the above space-group names.
They are only intended as comments.
;
_shelx_estimated_absorpt_t_min 0.934
_shelx_estimated_absorpt_t_max 0.958

loop_
_space_group_symop_operation_xyz
'x, y, z'
'-x, y, -z+1/2'
'x+1/2, y+1/2, z'
'-x+1/2, y+1/2, -z+1/2'
'-x, -y, -z'
'x, -y, z-1/2'
'-x+1/2, -y+1/2, -z'
'x+1/2, -y+1/2, z-1/2'

loop_
_atom_site_label
_atom_site_type_symbol
_atom_site_fract_x
_atom_site_fract_y
_atom_site_fract_z
_atom_site_U_iso_or_equiv
_atom_site_adp_type
_atom_site_occupancy
_atom_site_site_symmetry_order
_atom_site_calc_flag
_atom_site_refinement_flags_posn
_atom_site_refinement_flags_adp
_atom_site_refinement_flags_occupancy
_atom_site_disorder_assembly
_atom_site_disorder_group
S1 S 0.39719(4) 0.35751(8) 0.62727(5) 0.0483(3) Uani 1 1 d . . . . .
N1 N 0.43440(13) 0.4809(2) 0.78436(14) 0.0418(6) Uani 1 1 d . . . . .
C6 C 0.40638(15) 0.5843(3) 0.72166(18) 0.0404(6) Uani 1 1 d . . . . .
C7 C 0.45523(16) 0.3483(3) 0.74792(18) 0.0408(6) Uani 1 1 d . . . . .
C8 C 0.42699(16) 0.2246(3) 0.79321(17) 0.0410(6) Uani 1 1 d . . . . .
C13 C 0.47557(17) 0.1202(3) 0.83961(18) 0.0428(7) Uani 1 1 d . . . . .
H13 H 0.528390 0.120001 0.841786 0.051 Uiso 1 1 calc R U . . .
C11 C 0.36832(18) 0.0115(3) 0.88119(19) 0.0484(7) Uani 1 1 d . . . . .
C1 C 0.38355(16) 0.5382(3) 0.63353(17) 0.0431(7) Uani 1 1 d . . . . .
C12 C 0.44637(18) 0.0152(3) 0.88318(18) 0.0454(7) Uani 1 1 d . . . . .
H12 H 0.480167 -0.053753 0.914158 0.055 Uiso 1 1 calc R U . . .
C9 C 0.34818(18) 0.2192(3) 0.7909(2) 0.0515(7) Uani 1 1 d . . . . .
H9 H 0.313980 0.287428 0.759792 0.062 Uiso 1 1 calc R U . . .
C10 C 0.31987(18) 0.1145(3) 0.8339(2) 0.0531(8) Uani 1 1 d . . . . .
H10 H 0.266868 0.113385 0.830824 0.064 Uiso 1 1 calc R U . . .
C5 C 0.39851(18) 0.7244(3) 0.7397(2) 0.0507(7) Uani 1 1 d . . . . .
H5 H 0.413423 0.756547 0.798239 0.061 Uiso 1 1 calc R U . . .
C2 C 0.35367(18) 0.6295(3) 0.5642(2) 0.0529(8) Uani 1 1 d . . . . .
H2 H 0.338534 0.597813 0.505581 0.064 Uiso 1 1 calc R U . . .
C15 C 0.4343(2) 0.5011(3) 0.87542(19) 0.0553(8) Uani 1 1 d . . . . .
H15A H 0.471338 0.572756 0.902161 0.083 Uiso 1 1 calc R U . . .
H15B H 0.448630 0.415418 0.907842 0.083 Uiso 1 1 calc R U . . .
H15C H 0.382790 0.528771 0.877008 0.083 Uiso 1 1 calc R U . . .
C3 C 0.3465(2) 0.7709(4) 0.5835(2) 0.0625(9) Uani 1 1 d . . . . .
H3 H 0.326868 0.834215 0.537498 0.075 Uiso 1 1 calc R U . . .
C4 C 0.3683(2) 0.8161(3) 0.6702(3) 0.0600(9) Uani 1 1 d . . . . .
H4 H 0.362749 0.910059 0.682359 0.072 Uiso 1 1 calc R U . . .
C14 C 0.3375(2) -0.1020(4) 0.9295(2) 0.0660(9) Uani 1 1 d . . . . .
H14A H 0.380462 -0.157292 0.964039 0.099 Uiso 1 1 calc R U . . .
H14B H 0.301743 -0.160518 0.886786 0.099 Uiso 1 1 calc R U . . .
H14C H 0.310592 -0.060174 0.968232 0.099 Uiso 1 1 calc R U . . .

loop_
_atom_site_aniso_label
_atom_site_aniso_U_11
_atom_site_aniso_U_22
_atom_site_aniso_U_33
_atom_site_aniso_U_23
_atom_site_aniso_U_13
_atom_site_aniso_U_12
S1 0.0517(5) 0.0485(5) 0.0402(4) -0.0055(3) 0.0059(3) 0.0068(3)
N1 0.0491(14) 0.0397(12) 0.0373(12) 0.0010(9) 0.0135(10) 0.0041(10)
C6 0.0372(15) 0.0414(15) 0.0453(15) 0.0014(12) 0.0163(12) 0.0027(12)
C7 0.0413(16) 0.0409(15) 0.0399(14) 0.0005(11) 0.0111(12) 0.0020(12)
C8 0.0405(16) 0.0402(14) 0.0430(14) 0.0001(11) 0.0133(12) 0.0000(12)
C13 0.0395(16) 0.0425(15) 0.0464(15) 0.0015(12) 0.0122(13) -0.0013(12)
C11 0.0557(19) 0.0455(16) 0.0475(16) -0.0025(13) 0.0206(14) -0.0059(14)
C1 0.0399(16) 0.0470(16) 0.0436(15) 0.0034(12) 0.0136(12) 0.0052(12)
C12 0.0504(18) 0.0410(15) 0.0436(15) 0.0011(12) 0.0114(13) 0.0003(13)
C9 0.0465(18) 0.0506(18) 0.0589(18) 0.0054(14) 0.0175(14) 0.0070(14)
C10 0.0404(17) 0.0592(19) 0.0628(19) 0.0015(15) 0.0198(15) -0.0014(14)
C5 0.0530(19) 0.0421(16) 0.0582(18) -0.0050(13) 0.0181(15) -0.0006(14)
C2 0.0521(19) 0.063(2) 0.0448(16) 0.0087(14) 0.0155(14) 0.0094(15)
C15 0.067(2) 0.0588(19) 0.0436(16) -0.0022(14) 0.0210(15) 0.0061(16)
C3 0.065(2) 0.057(2) 0.066(2) 0.0229(17) 0.0213(17) 0.0130(17)
C4 0.061(2) 0.0414(16) 0.080(2) 0.0065(16) 0.0236(18) 0.0052(15)
C14 0.072(2) 0.059(2) 0.076(2) 0.0054(18) 0.0361(19) -0.0103(18)

loop_
_atom_type_symbol
_atom_type_description
_atom_type_scat_dispersion_real
_atom_type_scat_dispersion_imag
_atom_type_scat_source
C C 0.0033 0.0016 'International Tables Vol C Tables 4.2.6.8 and 6.1.1.4'
H H 0.0000 0.0000 'International Tables Vol C Tables 4.2.6.8 and 6.1.1.4'
N N 0.0061 0.0033 'International Tables Vol C Tables 4.2.6.8 and 6.1.1.4'
S S 0.1246 0.1234 'International Tables Vol C Tables 4.2.6.8 and 6.1.1.4'

loop_
_geom_angle_atom_site_label_1
_geom_angle_atom_site_label_2
_geom_angle_atom_site_label_3
_geom_angle
_geom_angle_site_symmetry_1
_geom_angle_site_symmetry_3
_geom_angle_publ_flag
C1 S1 C7 92.01(12) . . ?
C6 N1 C15 120.3(2) . . ?
C6 N1 C7 114.8(2) . . ?
C15 N1 C7 124.6(2) . . ?
N1 C6 C5 125.8(2) . . ?
N1 C6 C1 114.8(2) . . ?
C5 C6 C1 119.4(3) . . ?
N1 C7 C8 109.4(2) . . ?
N1 C7 C7 110.19(16) . 2_656 ?
C8 C7 C7 116.14(19) . 2_656 ?
N1 C7 S1 102.78(17) . . ?
C8 C7 S1 109.99(18) . . ?
C7 C7 S1 107.5(2) 2_656 . ?
C13 C8 C9 117.4(3) . . ?
C13 C8 C7 124.2(2) . . ?
C9 C8 C7 118.4(2) . . ?
C8 C13 C12 120.9(3) . . ?
C10 C11 C12 117.7(3) . . ?
C10 C11 C14 121.4(3) . . ?
C12 C11 C14 120.8(3) . . ?
C2 C1 C6 121.2(3) . . ?
C2 C1 S1 127.6(2) . . ?
C6 C1 S1 111.2(2) . . ?
C11 C12 C13 121.3(3) . . ?
C10 C9 C8 121.3(3) . . ?
C11 C10 C9 121.5(3) . . ?
C4 C5 C6 119.5(3) . . ?
C1 C2 C3 118.7(3) . . ?
C4 C3 C2 120.1(3) . . ?
C3 C4 C5 121.1(3) . . ?

loop_
_geom_bond_atom_site_label_1
_geom_bond_atom_site_label_2
_geom_bond_distance
_geom_bond_site_symmetry_2
_geom_bond_publ_flag
S1 C1 1.752(3) . ?
S1 C7 1.878(3) . ?
N1 C6 1.383(3) . ?
N1 C15 1.439(3) . ?
N1 C7 1.480(3) . ?
C6 C5 1.385(4) . ?
C6 C1 1.394(4) . ?
C7 C8 1.536(4) . ?
C7 C7 1.575(5) 2_656 ?
C8 C13 1.383(4) . ?
C8 C9 1.392(4) . ?
C13 C12 1.395(4) . ?
C11 C10 1.378(4) . ?
C11 C12 1.380(4) . ?
C11 C14 1.513(4) . ?
C1 C2 1.376(4) . ?
C9 C10 1.379(4) . ?
C5 C4 1.382(4) . ?
C2 C3 1.400(5) . ?
C3 C4 1.370(5) . ?
